data_1100554
loop_
_publ_author_name
'Schlecht, Sabine'
'Deubel, Dirk V.'
'Frenking, Gernot'
'Geiseler, Gertraud'
'Harms, Klaus'
'Magull, J\"org'
'Dehnicke, Kurt'

_publ_section_title
;
 Phosphaniminato-Komplexe von Rhenium(VII). Synthesen und
 Kristallstrukturen von [ReO~3~(NPR~3~)] (R = Ph, Et) sowie
 von [ReO(OSiMe~3~)~3~(Me~3~SiNPEt~3~)]
;
_journal_coden_ASTM ZAACAB
_journal_issue 6
_journal_name_full 'Zeitschrift f\"ur Anorganische und Allgemeine Chemie'
_journal_page_first 887
_journal_page_last 891
_journal_paper_doi 10.1002/(sici)1521-3749(199906)625:6<887::aid-zaac887>3.0.co;2-s
_journal_volume 625
_journal_year 1999
_chemical_formula_sum 'C18 H15 N O3 P Re'
_space_group_IT_number 14
_symmetry_cell_setting monoclinic
_symmetry_space_group_name_Hall '-P 2yn'
_symmetry_space_group_name_H-M 'P 1 21/n 1'
_cell_angle_alpha 90
_cell_angle_beta 112.46(1)
_cell_angle_gamma 90
_cell_formula_units_Z 4
_cell_length_a 9.577(1)
_cell_length_b 17.991(4)
_cell_length_c 10.827(1)
_cod_original_sg_symbol_H-M 'P 21/n'
_cod_original_formula_sum 'C18 H15 N1 O3 P1 Re1'
_cod_database_code 1100554

loop_
_symmetry_equiv_pos_site_id
_symmetry_equiv_pos_as_xyz
1 x,y,z
2 1/2+x,1/2-y,1/2+z
3 -x,-y,-z
4 -1/2-x,-1/2+y,-1/2-z

loop_
_atom_site_label
_atom_site_type_symbol
_atom_site_fract_x
_atom_site_fract_y
_atom_site_fract_z
Re1 Re 0.26785(3) 0.02631(2) 0.32466(3)
N1 N 0.2192(9) 0.0743(4) 0.4478(7)
P1 P 0.1915(2) 0.13848(11) 0.5367(2)
C1 C 0.2741(9) 0.2248(5) 0.5166(8)
C2 C 0.2721(11) 0.2431(5) 0.3889(9)
H1 H 0.22990 0.21020 0.31670
C3 C 0.3326(11) 0.3097(6) 0.3717(10)
H2 H 0.32960 0.32270 0.28660
C4 C 0.3966(10) 0.3569(5) 0.4755(10)
H3 H 0.44040 0.40130 0.46200
C5 C 0.3986(10) 0.3406(5) 0.6021(10)
H4 H 0.44070 0.37420 0.67320
C6 C 0.3371(10) 0.2738(5) 0.6209(8)
H5 H 0.33850 0.26180 0.70590
C7 C 0.2723(9) 0.1147(4) 0.7111(8)
C8 C 0.4287(9) 0.1143(5) 0.7741(8)
H6 H 0.48970 0.12490 0.72590
C9 C 0.4939(10) 0.0977(5) 0.9106(9)
H7 H 0.59940 0.09960 0.95580
C10 C 0.4045(11) 0.0788(5) 0.9784(9)
H8 H 0.44910 0.06770 1.07000
C11 C 0.2488(11) 0.0759(5) 0.9135(9)
H9 H 0.18880 0.06080 0.96030
C12 C 0.1816(9) 0.0951(5) 0.7799(8)
H10 H 0.07580 0.09480 0.73620
C13 C -0.0079(9) 0.1515(4) 0.4893(7)
C14 C -0.0615(10) 0.2155(5) 0.5260(9)
H11 H 0.00590 0.25260 0.57550
C15 C -0.2175(12) 0.2246(6) 0.4885(12)
H12 H -0.25530 0.26780 0.51360
C16 C -0.3153(11) 0.1705(6) 0.4150(11)
H13 H -0.42000 0.17750 0.38850
C17 C -0.2627(11) 0.1073(6) 0.3801(10)
H14 H -0.33090 0.07020 0.33190
C18 C -0.1077(10) 0.0970(5) 0.4153(9)
H15 H -0.07120 0.05370 0.38930
O1 O 0.365(1) 0.0827(5) 0.2607(8)
O2 O 0.3686(13) -0.0531(5) 0.3864(10)
O3 O 0.1060(8) 0.0012(5) 0.1983(9)

loop_
_atom_type_symbol
_atom_type_radius_bond
C 0.68
H 0.23
N 0.68
O 0.68
P 1.05
Re 1.35
